data_1554003
loop_
_publ_author_name
'Haller, Benjamin C.'
'Chambers, Dallas'
'Cheng, Ran'
'Chemistruck, Victoria'
'Hom, Timothy F.'
'Li, Zhengzheng'
'Nguyen, Jeffrey'
'Ichimura, Andrew'
'Brook, David J. R.'

_publ_section_title
;
 Oxidation of Electron Donor-Substituted Verdazyls: Building Blocks for
 Molecular Switches.
;
_journal_issue 43
_journal_name_full 'The journal of physical chemistry. A'
_journal_page_first 10750
_journal_page_last 10760
_journal_paper_doi 10.1021/acs.jpca.5b09295
_journal_volume 119
_journal_year 2015
_chemical_formula_moiety 'C16 H25 N5 O, C F3 O3 S'
_chemical_formula_sum 'C17 H25 F3 N5 O4 S'
_chemical_formula_weight 452.48
_space_group_crystal_system monoclinic
_space_group_IT_number 14
_space_group_name_Hall '-P 2ybc'
_space_group_name_H-M_alt 'P 1 21/c 1'
_atom_sites_solution_hydrogens geom
_atom_sites_solution_primary direct
_atom_sites_solution_secondary difmap
_audit_creation_date 2012-03-30
_audit_creation_method
;
  Olex2 1.1
  (compiled 2011.11.01 svn.r2039, GUI svn.r3906)
;
_cell_angle_alpha 90.00
_cell_angle_beta 90.015(3)
_cell_angle_gamma 90.00
_cell_formula_units_Z 8
_cell_length_a 16.8650(4)
_cell_length_b 13.1791(2)
_cell_length_c 19.9462(5)
_cell_measurement_reflns_used 15594
_cell_measurement_temperature 100.00(10)
_cell_measurement_theta_max 26.3151
_cell_measurement_theta_min 2.3668
_cell_volume 4433.35(17)
_computing_cell_refinement
;
CrysAlisPro, Agilent Technologies,
Version 1.171.35.19 (release 27-10-2011 CrysAlis171 .NET)
(compiled Oct 27 2011,15:02:11)
;
_computing_data_collection
;
CrysAlisPro, Agilent Technologies,
Version 1.171.35.19 (release 27-10-2011 CrysAlis171 .NET)
(compiled Oct 27 2011,15:02:11)
;
_computing_data_reduction
;
CrysAlisPro, Agilent Technologies,
Version 1.171.35.19 (release 27-10-2011 CrysAlis171 .NET)
(compiled Oct 27 2011,15:02:11)
;
_computing_molecular_graphics
;
O. V. Dolomanov, L. J. Bourhis, R. J. Gildea, J. A. K. Howard and H. Puschmann,
OLEX2: a complete structure solution, refinement and analysis program.
J. Appl. Cryst. (2009). 42, 339-341.
;
_computing_publication_material
;
O. V. Dolomanov, L. J. Bourhis, R. J. Gildea, J. A. K. Howard and H. Puschmann,
OLEX2: a complete structure solution, refinement and analysis program.
J. Appl. Cryst. (2009). 42, 339-341.
;
_computing_structure_refinement
;
SHELXL, G.M. Sheldrick, Acta Cryst.
2008). A64, 112-122
;
_computing_structure_solution
;
SHELXS, G.M. Sheldrick, Acta Cryst.
(2008). A64, 112-122
;
_diffrn_ambient_temperature 100.00(10)
_diffrn_detector_area_resol_mean 10.3587
_diffrn_measured_fraction_theta_full 0.998
_diffrn_measured_fraction_theta_max 0.998
_diffrn_measurement_details
;
#__ type_ start__ end____ width___ exp.time_
  1 omega   17.00   81.00   1.0000   26.9200
omega____ theta____ kappa____ phi______ frames
    -       11.3887   77.0000   60.0000 64

#__ type_ start__ end____ width___ exp.time_
  2 omega  -20.00   48.00   1.0000   26.9200
omega____ theta____ kappa____ phi______ frames
    -       11.3887   77.0000  -60.0000 68

#__ type_ start__ end____ width___ exp.time_
  3 omega  -20.00   53.00   1.0000   26.9200
omega____ theta____ kappa____ phi______ frames
    -       11.3887  -99.0000  120.0000 73

#__ type_ start__ end____ width___ exp.time_
  4 omega  -20.00   53.00   1.0000   26.9200
omega____ theta____ kappa____ phi______ frames
    -       11.3887  -99.0000  -60.0000 73

#__ type_ start__ end____ width___ exp.time_
  5 omega  -67.00   43.00   1.0000   26.9200
omega____ theta____ kappa____ phi______ frames
    -       11.3887  -77.0000  150.0000 110

#__ type_ start__ end____ width___ exp.time_
  6 omega  -88.00   14.00   1.0000   26.9200
omega____ theta____ kappa____ phi______ frames
    -      -11.9356  -37.0000  120.0000 102
;
_diffrn_measurement_device_type 'SuperNova, Dual, Cu at zero, Atlas'
_diffrn_measurement_method '\w scans'
_diffrn_orient_matrix_UB_11 -0.0204083000
_diffrn_orient_matrix_UB_12 -0.0156756000
_diffrn_orient_matrix_UB_13 0.0292920000
_diffrn_orient_matrix_UB_21 0.0239854000
_diffrn_orient_matrix_UB_22 0.0327520000
_diffrn_orient_matrix_UB_23 0.0196079000
_diffrn_orient_matrix_UB_31 -0.0278281000
_diffrn_orient_matrix_UB_32 0.0397113000
_diffrn_orient_matrix_UB_33 -0.0045921000
_diffrn_radiation_monochromator mirror
_diffrn_radiation_type 'Mo K\a'
_diffrn_radiation_wavelength 0.7107
_diffrn_reflns_av_R_equivalents 0.0424
_diffrn_reflns_av_unetI/netI 0.0294
_diffrn_reflns_limit_h_max 21
_diffrn_reflns_limit_h_min -21
_diffrn_reflns_limit_k_max 16
_diffrn_reflns_limit_k_min -16
_diffrn_reflns_limit_l_max 24
_diffrn_reflns_limit_l_min -24
_diffrn_reflns_number 54044
_diffrn_reflns_theta_full 26.39
_diffrn_reflns_theta_max 26.39
_diffrn_reflns_theta_min 2.37
_diffrn_source 'SuperNova (Mo) X-ray Source'
_diffrn_source_current n/a
_diffrn_source_voltage n/a
_exptl_absorpt_coefficient_mu 0.203
_exptl_absorpt_correction_T_max 1.00000
_exptl_absorpt_correction_T_min 0.89122
_exptl_absorpt_correction_type multi-scan
_exptl_absorpt_process_details
;
CrysAlisPro, Agilent Technologies,
Version 1.171.35.19 (release 27-10-2011 CrysAlis171 .NET)
(compiled Oct 27 2011,15:02:11)
Empirical absorption correction using spherical harmonics,
 implemented in SCALE3 ABSPACK scaling algorithm.
;
_exptl_crystal_colour red
_exptl_crystal_density_diffrn 1.356
_exptl_crystal_density_method 'not measured'
_exptl_crystal_description plate
_exptl_crystal_F_000 1896
_exptl_crystal_size_max 0.2
_exptl_crystal_size_mid 0.2
_exptl_crystal_size_min 0.05
_refine_diff_density_max 0.727
_refine_diff_density_min -0.431
_refine_diff_density_rms 0.056
_refine_ls_extinction_method none
_refine_ls_goodness_of_fit_ref 1.039
_refine_ls_hydrogen_treatment riding
_refine_ls_matrix_type full
_refine_ls_number_parameters 554
_refine_ls_number_reflns 9068
_refine_ls_number_restraints 0
_refine_ls_restrained_S_all 1.039
_refine_ls_R_factor_all 0.0675
_refine_ls_R_factor_gt 0.0496
_refine_ls_shift/su_max 0.001
_refine_ls_shift/su_mean 0.000
_refine_ls_structure_factor_coef Fsqd
_refine_ls_weighting_details 'calc w=1/[\s^2^(Fo^2^)+(0.0624P)^2^+3.7981P] where P=(Fo^2^+2Fc^2^)/3'
_refine_ls_weighting_scheme calc
_refine_ls_wR_factor_gt 0.1296
_refine_ls_wR_factor_ref 0.1407
_reflns_number_gt 7107
_reflns_number_total 9068
_reflns_threshold_expression >2sigma(I)
_cod_data_source_file jp5b09295_si_002.cif
_cod_data_source_block brook_mo
_cod_original_cell_volume 4433.36(17)
_cod_database_code 1554003
_chemical_oxdiff_formula 'c18 h27 n5 o4 s f3'
_reflns_odcompleteness_completeness 99.72
_reflns_odcompleteness_iscentric 1
_reflns_odcompleteness_theta 26.32

loop_
_space_group_symop_id
_space_group_symop_operation_xyz
1 'x, y, z'
2 '-x, y+1/2, -z+1/2'
3 '-x, -y, -z'
4 'x, -y-1/2, z-1/2'

loop_
_atom_site_label
_atom_site_type_symbol
_atom_site_fract_x
_atom_site_fract_y
_atom_site_fract_z
_atom_site_U_iso_or_equiv
_atom_site_adp_type
_atom_site_occupancy
_atom_site_symmetry_multiplicity
_atom_site_calc_flag
_atom_site_refinement_flags
S1 S 0.11338(4) 0.55428(5) 0.12122(4) 0.02582(17) Uani 1 1 d .
S2 S 0.38704(4) 0.05002(5) 0.37518(4) 0.02548(17) Uani 1 1 d .
N5 N 0.33760(14) 0.48227(15) 0.11359(12) 0.0224(5) Uani 1 1 d .
H5 H 0.2860 0.5022 0.1109 0.027 Uiso 1 1 calc R
N2 N 0.26758(14) 0.00236(16) 0.10995(13) 0.0252(5) Uani 1 1 d .
C3 C 0.33745(16) 0.16076(18) 0.10362(15) 0.0223(6) Uani 1 1 d .
N6 N 0.16337(13) 0.11898(15) 0.38696(12) 0.0209(5) Uani 1 1 d .
H6 H 0.2150 0.0994 0.3896 0.025 Uiso 1 1 calc R
O1 O 0.34157(12) -0.24661(14) 0.13099(11) 0.0305(5) Uani 1 1 d .
N10 N 0.23306(14) 0.59807(16) 0.38864(13) 0.0267(5) Uani 1 1 d .
N3 N 0.40931(14) 0.00421(16) 0.10471(13) 0.0245(5) Uani 1 1 d .
O7 O 0.30700(12) 0.02800(15) 0.39615(12) 0.0323(5) Uani 1 1 d .
C9 C 0.30854(16) 0.7531(2) 0.38196(17) 0.0288(6) Uani 1 1 d .
H9 H 0.2994 0.8264 0.3795 0.035 Uiso 1 1 calc R
C10 C 0.34034(17) -0.15564(18) 0.12087(15) 0.0235(6) Uani 1 1 d .
C11 C 0.26671(17) 0.3196(2) 0.10120(16) 0.0256(6) Uani 1 1 d .
H11 H 0.2194 0.3554 0.0981 0.031 Uiso 1 1 calc R
O3 O 0.19346(12) 0.57373(15) 0.09852(12) 0.0330(5) Uani 1 1 d .
N7 N 0.09190(14) 0.59695(16) 0.39038(13) 0.0254(5) Uani 1 1 d .
O2 O 0.16081(13) 0.84946(14) 0.37287(13) 0.0369(5) Uani 1 1 d .
O6 O 0.43874(12) -0.03650(15) 0.37754(14) 0.0385(6) Uani 1 1 d .
N9 N 0.23035(14) 0.70175(16) 0.38407(14) 0.0257(5) Uani 1 1 d .
N8 N 0.09281(14) 0.70061(16) 0.38479(14) 0.0263(5) Uani 1 1 d .
C18 C 0.23275(17) 0.2808(2) 0.40328(17) 0.0301(7) Uani 1 1 d .
H18 H 0.2792 0.2447 0.4110 0.036 Uiso 1 1 calc R
C19 C 0.40904(16) 0.3189(2) 0.11209(18) 0.0294(7) Uani 1 1 d .
H19 H 0.4566 0.3542 0.1159 0.035 Uiso 1 1 calc R
F3 F 0.15523(15) 0.61957(18) 0.23955(11) 0.0611(6) Uani 1 1 d .
C21 C 0.16303(16) 0.44036(19) 0.39363(15) 0.0228(6) Uani 1 1 d .
C22 C 0.16133(17) 0.7572(2) 0.37969(16) 0.0271(6) Uani 1 1 d .
N4 N 0.40829(13) -0.09928(16) 0.11111(13) 0.0234(5) Uani 1 1 d .
F4 F 0.34723(15) -0.01043(19) 0.25565(12) 0.0640(7) Uani 1 1 d .
C25 C 0.16279(16) 0.23105(18) 0.39054(14) 0.0209(6) Uani 1 1 d .
C26 C 0.19320(17) -0.1519(2) 0.12324(16) 0.0256(6) Uani 1 1 d .
H26 H 0.2022 -0.2253 0.1258 0.031 Uiso 1 1 calc R
O5 O 0.06209(12) 0.64080(15) 0.11746(14) 0.0389(6) Uani 1 1 d .
O4 O 0.08090(14) 0.45993(16) 0.09934(12) 0.0374(5) Uani 1 1 d .
F2 F 0.05736(13) 0.51269(17) 0.24027(10) 0.0514(6) Uani 1 1 d .
F6 F 0.44440(13) 0.09741(17) 0.25724(11) 0.0537(6) Uani 1 1 d .
N1 N 0.27123(13) -0.10087(16) 0.11658(13) 0.0235(5) Uani 1 1 d .
F1 F 0.17690(14) 0.46022(18) 0.22320(11) 0.0555(6) Uani 1 1 d .
F5 F 0.32508(13) 0.14884(18) 0.27463(11) 0.0562(6) Uani 1 1 d .
C34 C 0.23255(17) 0.3865(2) 0.40443(17) 0.0316(7) Uani 1 1 d .
H34 H 0.2795 0.4213 0.4125 0.038 Uiso 1 1 calc R
O8 O 0.41852(14) 0.14324(16) 0.40012(13) 0.0404(6) Uani 1 1 d .
C36 C 0.09273(16) 0.3872(2) 0.38325(17) 0.0280(7) Uani 1 1 d .
H36 H 0.0455 0.4226 0.3777 0.034 Uiso 1 1 calc R
C37 C 0.09235(16) 0.2824(2) 0.38109(17) 0.0265(6) Uani 1 1 d .
H37 H 0.0455 0.2471 0.3734 0.032 Uiso 1 1 calc R
C38 C 0.16306(17) 0.55274(18) 0.39128(15) 0.0227(6) Uani 1 1 d .
C39 C 0.01424(17) 0.7494(2) 0.38263(18) 0.0301(7) Uani 1 1 d .
H39 H 0.0220 0.8231 0.3819 0.036 Uiso 1 1 calc R
C40 C 0.36783(19) 0.5182(2) 0.17972(15) 0.0276(6) Uani 1 1 d .
H40A H 0.3394 0.4848 0.2151 0.041 Uiso 1 1 calc R
H40B H 0.3603 0.5902 0.1832 0.041 Uiso 1 1 calc R
H40C H 0.4233 0.5027 0.1834 0.041 Uiso 1 1 calc R
C41 C 0.48687(17) -0.1481(2) 0.11422(17) 0.0276(6) Uani 1 1 d .
H41 H 0.4794 -0.2217 0.1109 0.033 Uiso 1 1 calc R
C42 C 0.13231(18) 0.0797(2) 0.32158(14) 0.0264(6) Uani 1 1 d .
H42A H 0.0767 0.0945 0.3181 0.040 Uiso 1 1 calc R
H42B H 0.1402 0.0076 0.3194 0.040 Uiso 1 1 calc R
H42C H 0.1601 0.1117 0.2853 0.040 Uiso 1 1 calc R
C44 C 0.1214(2) 0.0707(2) 0.44520(15) 0.0299(7) Uani 1 1 d .
H44A H 0.1449 0.0935 0.4863 0.045 Uiso 1 1 calc R
H44B H 0.1259 -0.0017 0.4421 0.045 Uiso 1 1 calc R
H44C H 0.0664 0.0895 0.4444 0.045 Uiso 1 1 calc R
C45 C 0.26700(16) 0.2141(2) 0.09869(16) 0.0263(6) Uani 1 1 d .
H45 H 0.2195 0.1792 0.0937 0.032 Uiso 1 1 calc R
C46 C 0.33787(16) 0.37023(18) 0.10845(14) 0.0210(6) Uani 1 1 d .
C47 C 0.1261(2) 0.5366(3) 0.21066(17) 0.0402(8) Uani 1 1 d .
C48 C 0.40847(16) 0.2137(2) 0.10998(17) 0.0278(7) Uani 1 1 d .
H48 H 0.4560 0.1782 0.1128 0.033 Uiso 1 1 calc R
C49 C 0.38035(19) 0.5329(2) 0.05713(15) 0.0295(7) Uani 1 1 d .
H49A H 0.3765 0.6052 0.0620 0.044 Uiso 1 1 calc R
H49B H 0.3569 0.5129 0.0153 0.044 Uiso 1 1 calc R
H49C H 0.4351 0.5131 0.0578 0.044 Uiso 1 1 calc R
C50 C 0.3756(2) 0.0727(3) 0.28583(17) 0.0396(8) Uani 1 1 d .
C51 C -0.0318(2) 0.7226(3) 0.44475(18) 0.0402(8) Uani 1 1 d .
H51A H -0.0420 0.6510 0.4453 0.060 Uiso 1 1 calc R
H51B H -0.0812 0.7589 0.4449 0.060 Uiso 1 1 calc R
H51C H -0.0015 0.7409 0.4837 0.060 Uiso 1 1 calc R
C52 C 0.53670(19) -0.1142(3) 0.05575(18) 0.0377(8) Uani 1 1 d .
H52A H 0.5073 -0.1231 0.0149 0.057 Uiso 1 1 calc R
H52B H 0.5843 -0.1541 0.0540 0.057 Uiso 1 1 calc R
H52C H 0.5502 -0.0439 0.0611 0.057 Uiso 1 1 calc R
C53 C 0.3543(2) 0.7210(3) 0.31973(18) 0.0431(9) Uani 1 1 d .
H53A H 0.3651 0.6496 0.3218 0.065 Uiso 1 1 calc R
H53B H 0.4034 0.7577 0.3176 0.065 Uiso 1 1 calc R
H53C H 0.3234 0.7356 0.2805 0.065 Uiso 1 1 calc R
C54 C 0.1522(2) -0.1181(3) 0.18744(18) 0.0421(9) Uani 1 1 d .
H54A H 0.1847 -0.1353 0.2253 0.063 Uiso 1 1 calc R
H54B H 0.1019 -0.1516 0.1912 0.063 Uiso 1 1 calc R
H54C H 0.1442 -0.0460 0.1863 0.063 Uiso 1 1 calc R
C55 C 0.1438(2) -0.1302(3) 0.06186(18) 0.0411(8) Uani 1 1 d .
H55A H 0.1335 -0.0586 0.0591 0.062 Uiso 1 1 calc R
H55B H 0.0944 -0.1662 0.0649 0.062 Uiso 1 1 calc R
H55C H 0.1719 -0.1518 0.0225 0.062 Uiso 1 1 calc R
C56 C 0.3535(2) 0.7307(3) 0.44628(18) 0.0406(8) Uani 1 1 d .
H56A H 0.3219 0.7507 0.4841 0.061 Uiso 1 1 calc R
H56B H 0.4024 0.7679 0.4465 0.061 Uiso 1 1 calc R
H56C H 0.3645 0.6594 0.4489 0.061 Uiso 1 1 calc R
C57 C 0.5265(2) -0.1252(3) 0.18069(19) 0.0474(10) Uani 1 1 d .
H57A H 0.5353 -0.0535 0.1845 0.071 Uiso 1 1 calc R
H57B H 0.5764 -0.1602 0.1830 0.071 Uiso 1 1 calc R
H57C H 0.4930 -0.1476 0.2167 0.071 Uiso 1 1 calc R
C58 C 0.33776(17) 0.04774(18) 0.10557(15) 0.0224(6) Uani 1 1 d .
C59 C -0.0288(2) 0.7190(3) 0.31896(19) 0.0455(9) Uani 1 1 d .
H59A H 0.0029 0.7369 0.2808 0.068 Uiso 1 1 calc R
H59B H -0.0787 0.7538 0.3167 0.068 Uiso 1 1 calc R
H59C H -0.0378 0.6471 0.3191 0.068 Uiso 1 1 calc R

loop_
_atom_site_aniso_label
_atom_site_aniso_U_11
_atom_site_aniso_U_22
_atom_site_aniso_U_33
_atom_site_aniso_U_23
_atom_site_aniso_U_13
_atom_site_aniso_U_12
S1 0.0183(3) 0.0169(3) 0.0422(4) -0.0030(3) -0.0001(3) 0.0005(3)
S2 0.0193(3) 0.0174(3) 0.0398(4) 0.0013(3) -0.0006(3) 0.0006(3)
N5 0.0202(11) 0.0105(9) 0.0367(14) -0.0004(9) -0.0021(11) 0.0025(8)
N2 0.0215(12) 0.0122(10) 0.0419(15) -0.0007(10) 0.0004(11) -0.0006(9)
C3 0.0187(13) 0.0126(12) 0.0358(16) 0.0018(11) -0.0020(12) -0.0001(10)
N6 0.0184(11) 0.0124(10) 0.0319(13) 0.0001(9) -0.0020(10) 0.0035(8)
O1 0.0294(11) 0.0121(9) 0.0501(13) 0.0002(8) 0.0005(11) 0.0004(8)
N10 0.0252(13) 0.0108(10) 0.0443(15) -0.0023(10) -0.0007(12) 0.0003(9)
N3 0.0221(12) 0.0094(10) 0.0421(15) -0.0011(10) 0.0012(11) 0.0000(9)
O7 0.0202(10) 0.0263(10) 0.0504(14) 0.0068(10) 0.0019(10) 0.0051(8)
C9 0.0248(14) 0.0173(12) 0.0444(18) 0.0016(13) 0.0018(14) -0.0051(11)
C10 0.0244(14) 0.0160(12) 0.0301(15) -0.0012(11) -0.0015(13) 0.0015(11)
C11 0.0179(14) 0.0157(13) 0.0433(18) -0.0008(12) -0.0034(13) 0.0028(10)
O3 0.0192(10) 0.0261(10) 0.0538(14) 0.0049(10) 0.0012(10) 0.0026(8)
N7 0.0221(12) 0.0120(10) 0.0420(15) -0.0027(10) -0.0011(11) 0.0018(9)
O2 0.0317(12) 0.0153(10) 0.0638(15) 0.0033(10) -0.0001(12) 0.0011(8)
O6 0.0214(11) 0.0251(10) 0.0689(16) 0.0056(11) -0.0010(11) 0.0070(8)
N9 0.0228(12) 0.0106(10) 0.0438(15) 0.0015(10) -0.0006(12) -0.0006(9)
N8 0.0218(12) 0.0139(11) 0.0431(15) -0.0009(11) -0.0007(11) 0.0049(9)
C18 0.0191(14) 0.0183(14) 0.053(2) -0.0023(13) -0.0074(14) 0.0049(11)
C19 0.0160(14) 0.0156(13) 0.057(2) -0.0026(13) -0.0002(14) -0.0014(10)
F3 0.0661(16) 0.0673(15) 0.0499(13) -0.0220(11) -0.0105(12) -0.0107(12)
C21 0.0179(13) 0.0152(12) 0.0355(16) 0.0000(11) -0.0004(12) 0.0009(10)
C22 0.0291(15) 0.0160(12) 0.0362(16) -0.0015(12) -0.0001(14) 0.0005(11)
N4 0.0197(12) 0.0136(11) 0.0370(14) -0.0013(10) -0.0003(10) 0.0039(9)
F4 0.0643(16) 0.0770(16) 0.0507(14) -0.0229(12) -0.0103(12) -0.0061(13)
C25 0.0202(13) 0.0137(11) 0.0288(15) -0.0010(11) 0.0005(12) 0.0009(10)
C26 0.0243(15) 0.0178(13) 0.0346(16) 0.0003(12) 0.0001(13) -0.0046(11)
O5 0.0211(11) 0.0258(11) 0.0699(16) 0.0019(11) 0.0005(12) 0.0082(8)
O4 0.0395(13) 0.0245(11) 0.0482(14) -0.0068(10) 0.0027(11) -0.0107(9)
F2 0.0459(13) 0.0654(14) 0.0428(12) -0.0004(10) 0.0112(10) 0.0080(11)
F6 0.0466(13) 0.0654(14) 0.0492(13) 0.0110(11) 0.0136(10) 0.0067(11)
N1 0.0184(11) 0.0126(10) 0.0394(14) -0.0019(10) -0.0017(11) -0.0026(8)
F1 0.0501(13) 0.0684(15) 0.0480(13) 0.0136(11) -0.0016(11) 0.0218(11)
F5 0.0463(13) 0.0704(15) 0.0520(13) 0.0203(11) 0.0010(11) 0.0242(11)
C34 0.0173(14) 0.0171(13) 0.061(2) -0.0034(13) -0.0048(14) -0.0012(11)
O8 0.0419(14) 0.0257(11) 0.0535(15) -0.0033(10) -0.0035(11) -0.0089(10)
C36 0.0126(13) 0.0188(13) 0.053(2) 0.0041(14) 0.0003(13) 0.0035(10)
C37 0.0156(13) 0.0175(13) 0.0463(18) -0.0001(13) -0.0014(13) -0.0021(10)
C38 0.0187(13) 0.0147(12) 0.0348(16) -0.0017(11) -0.0023(12) 0.0016(10)
C39 0.0258(14) 0.0185(12) 0.0460(19) -0.0024(14) -0.0024(14) 0.0079(12)
C40 0.0291(16) 0.0167(13) 0.0371(17) -0.0038(12) -0.0067(13) 0.0037(12)
C41 0.0239(15) 0.0163(13) 0.0425(18) -0.0031(13) -0.0018(13) 0.0066(11)
C42 0.0284(16) 0.0176(13) 0.0332(16) -0.0030(11) -0.0060(13) 0.0005(12)
C44 0.0379(18) 0.0176(13) 0.0342(16) 0.0021(12) 0.0032(14) -0.0007(13)
C45 0.0160(13) 0.0153(13) 0.0477(19) -0.0020(12) -0.0031(13) -0.0007(10)
C46 0.0187(13) 0.0096(11) 0.0346(16) -0.0004(11) -0.0011(12) 0.0013(10)
C47 0.034(2) 0.046(2) 0.0404(19) -0.0084(16) 0.0037(16) 0.0081(15)
C48 0.0162(14) 0.0144(12) 0.053(2) -0.0023(13) 0.0011(13) 0.0017(10)
C49 0.0314(17) 0.0222(14) 0.0348(16) 0.0025(12) -0.0006(14) -0.0020(13)
C50 0.0316(19) 0.048(2) 0.0390(18) -0.0030(16) 0.0034(15) 0.0058(15)
C51 0.0318(18) 0.043(2) 0.046(2) 0.0011(16) 0.0036(16) 0.0183(15)
C52 0.0250(17) 0.0403(19) 0.048(2) 0.0014(16) 0.0029(15) 0.0118(14)
C53 0.040(2) 0.0380(18) 0.052(2) -0.0079(16) 0.0081(17) -0.0127(16)
C54 0.044(2) 0.0406(18) 0.042(2) -0.0052(15) 0.0106(17) -0.0112(16)
C55 0.0337(19) 0.0439(19) 0.046(2) 0.0044(16) -0.0095(16) -0.0114(16)
C56 0.0366(19) 0.0350(17) 0.050(2) 0.0017(15) -0.0133(16) -0.0145(15)
C57 0.039(2) 0.053(2) 0.050(2) -0.0049(18) -0.0098(17) 0.0205(17)
C58 0.0198(14) 0.0128(12) 0.0347(16) -0.0012(11) -0.0011(12) 0.0024(10)
C59 0.038(2) 0.049(2) 0.050(2) -0.0034(17) -0.0092(17) 0.0177(17)

loop_
_atom_type_symbol
_atom_type_description
_atom_type_scat_dispersion_real
_atom_type_scat_dispersion_imag
_atom_type_scat_source
C C 0.0033 0.0016 'International Tables Vol C Tables 4.2.6.8 and 6.1.1.4'
H H 0.0000 0.0000 'International Tables Vol C Tables 4.2.6.8 and 6.1.1.4'
F F 0.0171 0.0103 'International Tables Vol C Tables 4.2.6.8 and 6.1.1.4'
N N 0.0061 0.0033 'International Tables Vol C Tables 4.2.6.8 and 6.1.1.4'
O O 0.0106 0.0060 'International Tables Vol C Tables 4.2.6.8 and 6.1.1.4'
S S 0.1246 0.1234 'International Tables Vol C Tables 4.2.6.8 and 6.1.1.4'

loop_
_geom_angle_atom_site_label_1
_geom_angle_atom_site_label_2
_geom_angle_atom_site_label_3
_geom_angle
O3 S1 C47 102.74(16)
O5 S1 O3 113.95(12)
O5 S1 C47 102.99(16)
O4 S1 O3 114.63(14)
O4 S1 O5 116.46(14)
O4 S1 C47 103.57(16)
O7 S2 C50 102.61(15)
O6 S2 O7 113.50(12)
O6 S2 C50 103.11(16)
O8 S2 O7 114.83(14)
O8 S2 O6 116.49(14)
O8 S2 C50 103.88(16)
C40 N5 H5 106.7
C40 N5 C49 111.1(2)
C46 N5 H5 106.7
C46 N5 C40 112.1(2)
C46 N5 C49 113.0(2)
C49 N5 H5 106.7
C58 N2 N1 114.4(2)
C45 C3 C48 119.4(2)
C45 C3 C58 120.9(2)
C48 C3 C58 119.7(2)
C25 N6 H6 106.7
C25 N6 C42 112.7(2)
C25 N6 C44 112.5(2)
C42 N6 H6 106.7
C42 N6 C44 111.2(2)
C44 N6 H6 106.7
C38 N10 N9 115.0(2)
C58 N3 N4 114.5(2)
N9 C9 H9 108.2
N9 C9 C53 110.4(3)
N9 C9 C56 109.3(3)
C53 C9 H9 108.2
C56 C9 H9 108.2
C56 C9 C53 112.4(3)
O1 C10 N4 122.7(3)
O1 C10 N1 122.9(3)
N1 C10 N4 114.4(2)
C45 C11 H11 120.5
C46 C11 H11 120.5
C46 C11 C45 118.9(3)
C38 N7 N8 115.2(2)
N10 N9 C9 115.3(2)
N10 N9 C22 124.2(2)
C22 N9 C9 120.5(2)
N7 N8 C22 123.7(2)
N7 N8 C39 115.3(2)
C22 N8 C39 121.0(2)
C25 C18 H18 120.7
C25 C18 C34 118.6(3)
C34 C18 H18 120.7
C46 C19 H19 120.6
C46 C19 C48 118.9(3)
C48 C19 H19 120.6
C34 C21 C36 119.0(2)
C34 C21 C38 121.1(3)
C36 C21 C38 119.9(2)
O2 C22 N9 122.7(3)
O2 C22 N8 122.7(3)
N9 C22 N8 114.6(2)
N3 N4 C10 124.0(2)
N3 N4 C41 115.3(2)
C10 N4 C41 120.4(2)
C18 C25 N6 118.7(2)
C18 C25 C37 122.1(2)
C37 C25 N6 119.3(2)
N1 C26 H26 108.4
N1 C26 C54 110.2(2)
N1 C26 C55 109.4(2)
C54 C26 H26 108.4
C55 C26 H26 108.4
C55 C26 C54 112.1(3)
N2 N1 C10 124.5(2)
N2 N1 C26 114.8(2)
C10 N1 C26 120.6(2)
C18 C34 H34 119.6
C21 C34 C18 120.8(3)
C21 C34 H34 119.6
C21 C36 H36 119.6
C37 C36 C21 120.8(2)
C37 C36 H36 119.6
C25 C37 C36 118.8(3)
C25 C37 H37 120.6
C36 C37 H37 120.6
N10 C38 N7 127.2(2)
N10 C38 C21 116.9(2)
N7 C38 C21 115.9(2)
N8 C39 H39 108.2
N8 C39 C51 109.7(3)
N8 C39 C59 109.8(3)
C51 C39 H39 108.2
C51 C39 C59 112.4(3)
C59 C39 H39 108.2
N5 C40 H40A 109.5
N5 C40 H40B 109.5
N5 C40 H40C 109.5
H40A C40 H40B 109.5
H40A C40 H40C 109.5
H40B C40 H40C 109.5
N4 C41 H41 108.2
N4 C41 C52 109.9(2)
N4 C41 C57 110.3(3)
C52 C41 H41 108.2
C52 C41 C57 111.9(3)
C57 C41 H41 108.2
N6 C42 H42A 109.5
N6 C42 H42B 109.5
N6 C42 H42C 109.5
H42A C42 H42B 109.5
H42A C42 H42C 109.5
H42B C42 H42C 109.5
N6 C44 H44A 109.5
N6 C44 H44B 109.5
N6 C44 H44C 109.5
H44A C44 H44B 109.5
H44A C44 H44C 109.5
H44B C44 H44C 109.5
C3 C45 C11 120.5(3)
C3 C45 H45 119.7
C11 C45 H45 119.7
C11 C46 N5 119.1(2)
C19 C46 N5 119.2(2)
C19 C46 C11 121.6(2)
F3 C47 S1 111.4(3)
F3 C47 F2 108.8(3)
F3 C47 F1 107.4(3)
F2 C47 S1 111.2(2)
F2 C47 F1 107.0(3)
F1 C47 S1 110.7(2)
C3 C48 H48 119.7
C19 C48 C3 120.7(3)
C19 C48 H48 119.7
N5 C49 H49A 109.5
N5 C49 H49B 109.5
N5 C49 H49C 109.5
H49A C49 H49B 109.5
H49A C49 H49C 109.5
H49B C49 H49C 109.5
F4 C50 S2 110.2(3)
F6 C50 S2 111.6(2)
F6 C50 F4 108.6(3)
F6 C50 F5 107.4(3)
F5 C50 S2 110.8(2)
F5 C50 F4 108.2(3)
C39 C51 H51A 109.5
C39 C51 H51B 109.5
C39 C51 H51C 109.5
H51A C51 H51B 109.5
H51A C51 H51C 109.5
H51B C51 H51C 109.5
C41 C52 H52A 109.5
C41 C52 H52B 109.5
C41 C52 H52C 109.5
H52A C52 H52B 109.5
H52A C52 H52C 109.5
H52B C52 H52C 109.5
C9 C53 H53A 109.5
C9 C53 H53B 109.5
C9 C53 H53C 109.5
H53A C53 H53B 109.5
H53A C53 H53C 109.5
H53B C53 H53C 109.5
C26 C54 H54A 109.5
C26 C54 H54B 109.5
C26 C54 H54C 109.5
H54A C54 H54B 109.5
H54A C54 H54C 109.5
H54B C54 H54C 109.5
C26 C55 H55A 109.5
C26 C55 H55B 109.5
C26 C55 H55C 109.5
H55A C55 H55B 109.5
H55A C55 H55C 109.5
H55B C55 H55C 109.5
C9 C56 H56A 109.5
C9 C56 H56B 109.5
C9 C56 H56C 109.5
H56A C56 H56B 109.5
H56A C56 H56C 109.5
H56B C56 H56C 109.5
C41 C57 H57A 109.5
C41 C57 H57B 109.5
C41 C57 H57C 109.5
H57A C57 H57B 109.5
H57A C57 H57C 109.5
H57B C57 H57C 109.5
N2 C58 C3 116.6(2)
N2 C58 N3 127.7(2)
N3 C58 C3 115.6(2)
C39 C59 H59A 109.5
C39 C59 H59B 109.5
C39 C59 H59C 109.5
H59A C59 H59B 109.5
H59A C59 H59C 109.5
H59B C59 H59C 109.5

loop_
_geom_bond_atom_site_label_1
_geom_bond_atom_site_label_2
_geom_bond_distance
S1 O3 1.447(2)
S1 O5 1.433(2)
S1 O4 1.427(2)
S1 C47 1.812(4)
S2 O7 1.443(2)
S2 O6 1.436(2)
S2 O8 1.428(2)
S2 C50 1.817(4)
N5 H5 0.9100
N5 C40 1.491(4)
N5 C46 1.480(3)
N5 C49 1.494(4)
N2 N1 1.368(3)
N2 C58 1.329(4)
C3 C45 1.384(4)
C3 C48 1.392(4)
C3 C58 1.490(3)
N6 H6 0.9100
N6 C25 1.479(3)
N6 C42 1.498(4)
N6 C44 1.502(4)
O1 C10 1.216(3)
N10 N9 1.370(3)
N10 C38 1.324(4)
N3 N4 1.370(3)
N3 C58 1.336(4)
C9 H9 0.9800
C9 N9 1.483(3)
C9 C53 1.522(4)
C9 C56 1.519(5)
C10 N4 1.379(4)
C10 N1 1.374(3)
C11 H11 0.9300
C11 C45 1.391(4)
C11 C46 1.381(4)
N7 N8 1.371(3)
N7 C38 1.334(4)
O2 C22 1.223(3)
N9 C22 1.377(4)
N8 C22 1.379(4)
N8 C39 1.473(3)
C18 H18 0.9300
C18 C25 1.373(4)
C18 C34 1.393(4)
C19 H19 0.9300
C19 C46 1.380(4)
C19 C48 1.386(4)
F3 C47 1.330(4)
C21 C34 1.388(4)
C21 C36 1.393(4)
C21 C38 1.482(3)
N4 C41 1.475(3)
F4 C50 1.338(4)
C25 C37 1.380(4)
C26 H26 0.9800
C26 N1 1.484(3)
C26 C54 1.522(4)
C26 C55 1.509(5)
F2 C47 1.339(4)
F6 C50 1.334(4)
F1 C47 1.346(4)
F5 C50 1.336(4)
C34 H34 0.9300
C36 H36 0.9300
C36 C37 1.382(4)
C37 H37 0.9300
C39 H39 0.9800
C39 C51 1.504(5)
C39 C59 1.516(5)
C40 H40A 0.9600
C40 H40B 0.9600
C40 H40C 0.9600
C41 H41 0.9800
C41 C52 1.505(5)
C41 C57 1.515(5)
C42 H42A 0.9600
C42 H42B 0.9600
C42 H42C 0.9600
C44 H44A 0.9600
C44 H44B 0.9600
C44 H44C 0.9600
C45 H45 0.9300
C48 H48 0.9300
C49 H49A 0.9600
C49 H49B 0.9600
C49 H49C 0.9600
C51 H51A 0.9600
C51 H51B 0.9600
C51 H51C 0.9600
C52 H52A 0.9600
C52 H52B 0.9600
C52 H52C 0.9600
C53 H53A 0.9600
C53 H53B 0.9600
C53 H53C 0.9600
C54 H54A 0.9600
C54 H54B 0.9600
C54 H54C 0.9600
C55 H55A 0.9600
C55 H55B 0.9600
C55 H55C 0.9600
C56 H56A 0.9600
C56 H56B 0.9600
C56 H56C 0.9600
C57 H57A 0.9600
C57 H57B 0.9600
C57 H57C 0.9600
C59 H59A 0.9600
C59 H59B 0.9600
C59 H59C 0.9600
